data_7119203
loop_
_publ_author_name
'Yen, Tao-Hung'
'He, Zong-Cheng'
'Lee, Gene-Hsiang'
'Tseng, Mei-Chun'
'Shen, Yu-Hsuan'
'Tseng, Tien-Wen'
'Liaw, Wen-Feng'
'Chiang, Ming-Hsi'

_publ_section_title
;
 Reduced thione ligation is preferred over neutral phosphine ligation in
 diiron biomimics regarding electronic functionality: a spectroscopic and
 computational investigation.
;
_journal_issue 2
_journal_name_full 'Chemical communications (Cambridge, England)'
_journal_page_first 332
_journal_page_last 335
_journal_paper_doi 10.1039/c6cc08042a
_journal_volume 53
_journal_year 2016
_chemical_formula_sum 'C14 H16 B P S2'
_chemical_formula_weight 290.17
_space_group_crystal_system monoclinic
_space_group_IT_number 14
_space_group_name_Hall '-P 2yn'
_space_group_name_H-M_alt 'P 1 21/n 1'
_symmetry_space_group_name_Hall '-P 2yn'
_symmetry_space_group_name_H-M 'P 1 21/n 1'
_atom_sites_solution_hydrogens mixed
_audit_creation_method SHELXL-2014/7
_audit_update_record
;
2016-09-07 deposited with the CCDC.
2016-11-29 downloaded from the CCDC.
;
_cell_angle_alpha 90
_cell_angle_beta 92.909(3)
_cell_angle_gamma 90
_cell_formula_units_Z 4
_cell_length_a 11.3924(7)
_cell_length_b 9.7151(6)
_cell_length_c 13.2754(7)
_cell_measurement_reflns_used 2805
_cell_measurement_temperature 150(2)
_cell_measurement_theta_max 27.28
_cell_measurement_theta_min 2.76
_cell_volume 1467.41(15)
_computing_cell_refinement 'Bruker SAINT'
_computing_data_collection 'Bruker APEX3'
_computing_data_reduction 'Bruker SAINT'
_computing_molecular_graphics 'Bruker SHELXTL'
_computing_publication_material 'Bruker SHELXTL'
_computing_structure_refinement 'SHELXL-2014/7 (Sheldrick, 2014)'
_computing_structure_solution 'SHELXS-97 (Sheldrick 2008)'
_diffrn_ambient_temperature 150(2)
_diffrn_measured_fraction_theta_full 0.976
_diffrn_measured_fraction_theta_max 0.971
_diffrn_measurement_device_type 'Bruker D8 VENTURE'
_diffrn_measurement_method '\f and \w scans'
_diffrn_radiation_type MoK\a
_diffrn_radiation_wavelength 0.71073
_diffrn_reflns_av_R_equivalents 0.0423
_diffrn_reflns_av_unetI/netI 0.0490
_diffrn_reflns_Laue_measured_fraction_full 0.976
_diffrn_reflns_Laue_measured_fraction_max 0.971
_diffrn_reflns_limit_h_max 13
_diffrn_reflns_limit_h_min -14
_diffrn_reflns_limit_k_max 10
_diffrn_reflns_limit_k_min -12
_diffrn_reflns_limit_l_max 17
_diffrn_reflns_limit_l_min -17
_diffrn_reflns_number 8163
_diffrn_reflns_point_group_measured_fraction_full 0.976
_diffrn_reflns_point_group_measured_fraction_max 0.971
_diffrn_reflns_theta_full 25.242
_diffrn_reflns_theta_max 27.493
_diffrn_reflns_theta_min 2.599
_exptl_absorpt_coefficient_mu 0.450
_exptl_absorpt_correction_T_max 0.7456
_exptl_absorpt_correction_T_min 0.6786
_exptl_absorpt_correction_type multi-scan
_exptl_absorpt_process_details 'SADABS (Bruker, 2014)'
_exptl_crystal_colour pink
_exptl_crystal_density_diffrn 1.313
_exptl_crystal_description block
_exptl_crystal_F_000 608
_exptl_crystal_size_max 0.127
_exptl_crystal_size_mid 0.121
_exptl_crystal_size_min 0.095
_refine_diff_density_max 0.535
_refine_diff_density_min -0.331
_refine_diff_density_rms 0.069
_refine_ls_extinction_method none
_refine_ls_goodness_of_fit_ref 1.036
_refine_ls_hydrogen_treatment mixed
_refine_ls_matrix_type full
_refine_ls_number_parameters 176
_refine_ls_number_reflns 3281
_refine_ls_number_restraints 0
_refine_ls_restrained_S_all 1.036
_refine_ls_R_factor_all 0.0810
_refine_ls_R_factor_gt 0.0461
_refine_ls_shift/su_max 0.000
_refine_ls_shift/su_mean 0.000
_refine_ls_structure_factor_coef Fsqd
_refine_ls_weighting_details 'w=1/[\s^2^(Fo^2^)+(0.0542P)^2^+1.1961P] where P=(Fo^2^+2Fc^2^)/3'
_refine_ls_weighting_scheme calc
_refine_ls_wR_factor_gt 0.1066
_refine_ls_wR_factor_ref 0.1217
_reflns_Friedel_coverage 0.000
_reflns_number_gt 2277
_reflns_number_total 3281
_reflns_threshold_expression 'I > 2\s(I)'
_cod_data_source_file c6cc08042a2.cif
_cod_data_source_block ic17760
_cod_original_cell_volume 1467.40(15)
_cod_database_code 7119203
_shelx_shelxl_version_number 2014/7
_shelx_space_group_comment
; 
The symmetry employed for this shelxl refinement is uniquely defined 
by the following loop, which should always be used as a source of 
symmetry information in preference to the above space-group names. 
They are only intended as comments. 
;
_shelx_estimated_absorpt_t_min 0.945
_shelx_estimated_absorpt_t_max 0.958

loop_
_space_group_symop_operation_xyz
'x, y, z'
'-x+1/2, y+1/2, -z+1/2'
'-x, -y, -z'
'x-1/2, -y-1/2, z-1/2'

loop_
_atom_site_label
_atom_site_type_symbol
_atom_site_fract_x
_atom_site_fract_y
_atom_site_fract_z
_atom_site_U_iso_or_equiv
_atom_site_adp_type
_atom_site_occupancy
_atom_site_site_symmetry_order
_atom_site_calc_flag
_atom_site_refinement_flags_posn
_atom_site_refinement_flags_adp
S1 S 0.16325(6) 0.18548(7) 0.67085(5) 0.02695(18) Uani 1 1 d . .
S2 S 0.33696(7) 0.17846(8) 0.50843(5) 0.0340(2) Uani 1 1 d . .
P1 P 0.42190(6) 0.18536(7) 0.72470(5) 0.01954(17) Uani 1 1 d . .
B1 B 0.5263(3) 0.0321(4) 0.7090(3) 0.0329(8) Uani 1 1 d . .
H1A H 0.591(3) 0.050(3) 0.773(2) 0.039(9) Uiso 1 1 d . .
H1B H 0.564(3) 0.053(3) 0.639(3) 0.047(9) Uiso 1 1 d . .
H1C H 0.467(3) -0.065(3) 0.713(2) 0.035(8) Uiso 1 1 d . .
C1 C 0.3018(2) 0.1854(3) 0.62666(19) 0.0219(5) Uani 1 1 d . .
C2 C 0.0716(3) 0.1727(3) 0.5578(2) 0.0388(8) Uani 1 1 d . .
H2A H 0.0842 0.2532 0.5151 0.058 Uiso 1 1 calc R U
H2B H -0.0109 0.1690 0.5750 0.058 Uiso 1 1 calc R U
H2C H 0.0915 0.0888 0.5213 0.058 Uiso 1 1 calc R U
C3 C 0.3559(2) 0.1867(3) 0.84574(19) 0.0203(5) Uani 1 1 d . .
C4 C 0.3685(2) 0.0711(3) 0.9082(2) 0.0248(6) Uani 1 1 d . .
H4 H 0.4121 -0.0061 0.8872 0.030 Uiso 1 1 calc R U
C5 C 0.3175(3) 0.0691(3) 1.0005(2) 0.0302(7) Uani 1 1 d . .
H5 H 0.3277 -0.0090 1.0431 0.036 Uiso 1 1 calc R U
C6 C 0.2519(3) 0.1794(3) 1.0314(2) 0.0318(7) Uani 1 1 d . .
H6 H 0.2161 0.1766 1.0944 0.038 Uiso 1 1 calc R U
C7 C 0.2385(3) 0.2948(3) 0.9697(2) 0.0301(7) Uani 1 1 d . .
H7 H 0.1933 0.3708 0.9906 0.036 Uiso 1 1 calc R U
C8 C 0.2908(2) 0.2992(3) 0.8780(2) 0.0244(6) Uani 1 1 d . .
H8 H 0.2826 0.3789 0.8368 0.029 Uiso 1 1 calc R U
C9 C 0.4924(2) 0.3522(3) 0.7151(2) 0.0219(6) Uani 1 1 d . .
C10 C 0.4551(2) 0.4552(2) 0.64668(18) 0.0184(5) Uani 1 1 d . .
H10 H 0.3891 0.4408 0.6013 0.022 Uiso 1 1 calc R U
C11 C 0.5177(3) 0.5804(3) 0.6467(2) 0.0310(7) Uani 1 1 d . .
H11 H 0.4932 0.6515 0.6012 0.037 Uiso 1 1 calc R U
C12 C 0.6138(3) 0.6005(3) 0.7120(2) 0.0379(8) Uani 1 1 d . .
H12 H 0.6553 0.6853 0.7113 0.045 Uiso 1 1 calc R U
C13 C 0.6505(3) 0.4974(3) 0.7792(2) 0.0369(7) Uani 1 1 d . .
H13 H 0.7172 0.5125 0.8237 0.044 Uiso 1 1 calc R U
C14 C 0.5924(2) 0.3752(3) 0.7822(2) 0.0288(6) Uani 1 1 d . .
H14 H 0.6182 0.3056 0.8285 0.035 Uiso 1 1 calc R U

loop_
_atom_site_aniso_label
_atom_site_aniso_U_11
_atom_site_aniso_U_22
_atom_site_aniso_U_33
_atom_site_aniso_U_23
_atom_site_aniso_U_13
_atom_site_aniso_U_12
S1 0.0244(4) 0.0303(4) 0.0264(4) 0.0015(3) 0.0038(3) 0.0003(3)
S2 0.0381(4) 0.0414(4) 0.0230(4) -0.0046(3) 0.0069(3) -0.0108(3)
P1 0.0189(3) 0.0186(3) 0.0215(3) 0.0001(3) 0.0056(3) 0.0004(3)
B1 0.0319(19) 0.0332(19) 0.0346(19) 0.0013(15) 0.0110(16) 0.0130(15)
C1 0.0258(14) 0.0156(12) 0.0245(13) 0.0008(11) 0.0042(11) -0.0030(11)
C2 0.0300(17) 0.0446(19) 0.0409(18) 0.0020(15) -0.0047(14) -0.0034(14)
C3 0.0197(13) 0.0209(12) 0.0207(12) 0.0004(11) 0.0055(10) -0.0036(11)
C4 0.0232(14) 0.0212(14) 0.0298(14) 0.0026(11) -0.0004(12) 0.0006(11)
C5 0.0351(17) 0.0311(15) 0.0245(14) 0.0075(12) 0.0026(13) -0.0054(13)
C6 0.0315(16) 0.0423(17) 0.0221(13) -0.0027(13) 0.0069(12) -0.0113(14)
C7 0.0351(17) 0.0247(15) 0.0313(15) -0.0064(12) 0.0115(13) -0.0020(12)
C8 0.0286(15) 0.0185(13) 0.0268(13) -0.0003(11) 0.0073(12) 0.0007(11)
C9 0.0178(13) 0.0253(14) 0.0234(13) -0.0015(10) 0.0087(11) -0.0033(10)
C10 0.0159(12) 0.0172(12) 0.0228(13) 0.0008(10) 0.0068(10) -0.0039(10)
C11 0.0328(17) 0.0271(15) 0.0342(16) 0.0049(12) 0.0122(13) -0.0006(12)
C12 0.0367(18) 0.0377(17) 0.0406(18) -0.0062(14) 0.0151(15) -0.0200(14)
C13 0.0264(16) 0.0520(19) 0.0325(16) -0.0065(14) 0.0042(13) -0.0130(14)
C14 0.0221(15) 0.0331(15) 0.0320(15) 0.0057(12) 0.0093(12) -0.0025(12)

loop_
_atom_type_symbol
_atom_type_description
_atom_type_scat_dispersion_real
_atom_type_scat_dispersion_imag
_atom_type_scat_source
C C 0.0033 0.0016 'International Tables Vol C Tables 4.2.6.8 and 6.1.1.4'
H H 0.0000 0.0000 'International Tables Vol C Tables 4.2.6.8 and 6.1.1.4'
B B 0.0013 0.0007 'International Tables Vol C Tables 4.2.6.8 and 6.1.1.4'
P P 0.1023 0.0942 'International Tables Vol C Tables 4.2.6.8 and 6.1.1.4'
S S 0.1246 0.1234 'International Tables Vol C Tables 4.2.6.8 and 6.1.1.4'

loop_
_geom_angle_atom_site_label_1
_geom_angle_atom_site_label_2
_geom_angle_atom_site_label_3
_geom_angle
C1 S1 C2 102.78(14)
C3 P1 C9 105.13(12)
C3 P1 C1 107.50(12)
C9 P1 C1 105.44(12)
C3 P1 B1 112.90(14)
C9 P1 B1 113.89(15)
C1 P1 B1 111.42(14)
P1 B1 H1A 100.9(16)
P1 B1 H1B 103.0(18)
H1A B1 H1B 111(2)
P1 B1 H1C 104.9(15)
H1A B1 H1C 118(2)
H1B B1 H1C 117(2)
S2 C1 S1 127.01(16)
S2 C1 P1 117.89(16)
S1 C1 P1 115.04(14)
S1 C2 H2A 109.5
S1 C2 H2B 109.5
H2A C2 H2B 109.5
S1 C2 H2C 109.5
H2A C2 H2C 109.5
H2B C2 H2C 109.5
C4 C3 C8 119.0(2)
C4 C3 P1 119.1(2)
C8 C3 P1 121.9(2)
C5 C4 C3 120.1(3)
C5 C4 H4 119.9
C3 C4 H4 119.9
C6 C5 C4 120.6(3)
C6 C5 H5 119.7
C4 C5 H5 119.7
C5 C6 C7 119.7(3)
C5 C6 H6 120.1
C7 C6 H6 120.1
C8 C7 C6 120.2(3)
C8 C7 H7 119.9
C6 C7 H7 119.9
C7 C8 C3 120.2(2)
C7 C8 H8 119.9
C3 C8 H8 119.9
C10 C9 C14 119.9(2)
C10 C9 P1 124.13(19)
C14 C9 P1 116.0(2)
C9 C10 C11 118.6(2)
C9 C10 H10 120.7
C11 C10 H10 120.7
C12 C11 C10 120.6(3)
C12 C11 H11 119.7
C10 C11 H11 119.7
C11 C12 C13 120.3(3)
C11 C12 H12 119.8
C13 C12 H12 119.8
C14 C13 C12 121.1(3)
C14 C13 H13 119.5
C12 C13 H13 119.5
C13 C14 C9 119.5(3)
C13 C14 H14 120.3
C9 C14 H14 120.3

loop_
_geom_bond_atom_site_label_1
_geom_bond_atom_site_label_2
_geom_bond_distance
S1 C1 1.712(3)
S1 C2 1.789(3)
S2 C1 1.641(3)
P1 C3 1.808(3)
P1 C9 1.817(3)
P1 C1 1.840(3)
P1 B1 1.923(3)
B1 H1A 1.10(3)
B1 H1B 1.06(3)
B1 H1C 1.16(3)
C2 H2A 0.9800
C2 H2B 0.9800
C2 H2C 0.9800
C3 C4 1.400(3)
C3 C8 1.400(4)
C4 C5 1.382(4)
C4 H4 0.9500
C5 C6 1.381(4)
C5 H5 0.9500
C6 C7 1.392(4)
C6 H6 0.9500
C7 C8 1.382(4)
C7 H7 0.9500
C8 H8 0.9500
C9 C10 1.403(4)
C9 C14 1.427(4)
C10 C11 1.410(4)
C10 H10 0.9500
C11 C12 1.376(4)
C11 H11 0.9500
C12 C13 1.392(5)
C12 H12 0.9500
C13 C14 1.361(4)
C13 H13 0.9500
C14 H14 0.9500
